data_7007201
loop_
_publ_author_name
'Fandos, Rosa'
'Gallego, Beatriz'
'Otero, Antonio'
'Rodr\'iguez, Ana'
'Ruiz, Mar\'ia Jos\'e'
'Terreros, Pilar'
'Pastor, Cesar'

_publ_section_title
;
 A new titanium building block for early-late heterometallic complexes;
 preparation of a new tetrameric metallomacrocycle by self assembly.
;
_journal_issue 22
_journal_name_full 'Dalton transactions (Cambridge, England : 2003)'
_journal_page_first 2683
_journal_page_last 2690
_journal_paper_doi 10.1039/b601544a
_journal_year 2006
_chemical_formula_moiety 'C34 H36 N2 O9 Ti2, H2 O'
_chemical_formula_sum 'C34 H38 N2 O10 Ti2'
_chemical_formula_weight 730.40
_chemical_name_systematic
;
?
;
_space_group_IT_number 15
_symmetry_cell_setting monoclinic
_symmetry_space_group_name_Hall '-C 2yc'
_symmetry_space_group_name_H-M 'C 1 2/c 1'
_atom_sites_solution_hydrogens geom
_atom_sites_solution_primary direct
_atom_sites_solution_secondary difmap
_audit_creation_method SHELXL-97
_cell_angle_alpha 90.00
_cell_angle_beta 104.87(3)
_cell_angle_gamma 90.00
_cell_formula_units_Z 4
_cell_length_a 16.210(2)
_cell_length_b 14.420(3)
_cell_length_c 14.711(4)
_cell_measurement_reflns_used 25
_cell_measurement_temperature 290(2)
_cell_measurement_theta_max 28
_cell_measurement_theta_min 2
_cell_volume 3323.5(13)
_computing_cell_refinement 'Nonius (control program)'
_computing_data_collection 'Nonius (control program)'
_computing_data_reduction 'XCAD4 (Harms, 1995)'
_computing_structure_refinement 'SHELXL-97 (Sheldrick, 1997)'
_computing_structure_solution 'SHELXS-97 (Sheldrick, 1990)'
_diffrn_ambient_temperature 290(2)
_diffrn_measured_fraction_theta_full 0.992
_diffrn_measured_fraction_theta_max 0.992
_diffrn_measurement_device_type 'four circle diffractometer Nonius-Mach3'
_diffrn_measurement_method '\w/2\q scans'
_diffrn_radiation_monochromator graphite
_diffrn_radiation_source 'fine-focus sealed tube'
_diffrn_radiation_type MoK\a
_diffrn_radiation_wavelength 0.71073
_diffrn_reflns_av_R_equivalents 0.0077
_diffrn_reflns_av_sigmaI/netI 0.0154
_diffrn_reflns_limit_h_max 20
_diffrn_reflns_limit_h_min -21
_diffrn_reflns_limit_k_max 19
_diffrn_reflns_limit_k_min 0
_diffrn_reflns_limit_l_max 19
_diffrn_reflns_limit_l_min 0
_diffrn_reflns_number 4141
_diffrn_reflns_theta_full 27.98
_diffrn_reflns_theta_max 27.98
_diffrn_reflns_theta_min 2.19
_diffrn_standards_interval_time 90
_diffrn_standards_number 2
_exptl_absorpt_coefficient_mu 0.541
_exptl_absorpt_correction_type none
_exptl_crystal_colour red
_exptl_crystal_density_diffrn 1.460
_exptl_crystal_density_method 'not measured'
_exptl_crystal_description block
_exptl_crystal_F_000 1520
_exptl_crystal_size_max 0.4
_exptl_crystal_size_mid 0.3
_exptl_crystal_size_min 0.3
_refine_diff_density_max 0.381
_refine_diff_density_min -0.491
_refine_diff_density_rms 0.067
_refine_ls_extinction_method none
_refine_ls_goodness_of_fit_ref 1.117
_refine_ls_hydrogen_treatment mixed
_refine_ls_matrix_type full
_refine_ls_number_parameters 227
_refine_ls_number_reflns 3988
_refine_ls_number_restraints 0
_refine_ls_restrained_S_all 1.117
_refine_ls_R_factor_all 0.0521
_refine_ls_R_factor_gt 0.0400
_refine_ls_shift/su_max 0.233
_refine_ls_shift/su_mean 0.010
_refine_ls_structure_factor_coef Fsqd
_refine_ls_weighting_details 'calc w=1/[\s^2^(Fo^2^)+(0.0851P)^2^+1.7950P] where P=(Fo^2^+2Fc^2^)/3'
_refine_ls_weighting_scheme calc
_refine_ls_wR_factor_gt 0.1233
_refine_ls_wR_factor_ref 0.1384
_reflns_number_gt 3361
_reflns_number_total 3988
_reflns_threshold_expression >2sigma(I)
_cod_data_source_file b601544a.txt
_cod_data_source_block 3
_cod_original_cell_volume 3323.5(12)
_cod_original_sg_symbol_H-M C2/c
_cod_database_code 7007201

loop_
_symmetry_equiv_pos_as_xyz
'x, y, z'
'-x, y, -z+1/2'
'x+1/2, y+1/2, z'
'-x+1/2, y+1/2, -z+1/2'
'-x, -y, -z'
'x, -y, z-1/2'
'-x+1/2, -y+1/2, -z'
'x+1/2, -y+1/2, z-1/2'

loop_
_atom_site_label
_atom_site_type_symbol
_atom_site_fract_x
_atom_site_fract_y
_atom_site_fract_z
_atom_site_U_iso_or_equiv
_atom_site_adp_type
_atom_site_occupancy
_atom_site_symmetry_multiplicity
_atom_site_calc_flag
_atom_site_refinement_flags
_atom_site_disorder_assembly
_atom_site_disorder_group
Ti1 Ti 0.41196(2) 0.31360(2) 0.28457(2) 0.03211(13) Uani 1 1 d . . .
O1 O 0.5000 0.36691(15) 0.2500 0.0486(5) Uani 1 2 d S . .
O2 O 0.40124(11) 0.21668(11) 0.18108(10) 0.0456(4) Uani 1 1 d . . .
O3 O 0.45919(11) 0.32744(11) 0.42510(11) 0.0490(4) Uani 1 1 d . . .
O4 O 0.37900(15) 0.07021(13) 0.13032(13) 0.0702(6) Uani 1 1 d . . .
O5 O 0.47735(18) 0.2725(2) 0.57160(13) 0.0880(8) Uani 1 1 d . . .
N1 N 0.40688(11) 0.17983(11) 0.34631(12) 0.0368(4) Uani 1 1 d . . .
C1 C 0.39086(13) 0.10484(15) 0.29153(16) 0.0418(4) Uani 1 1 d . . .
C2 C 0.38403(16) 0.01841(17) 0.3293(2) 0.0585(7) Uani 1 1 d . . .
H2 H 0.3726 -0.0340 0.2913 0.070 Uiso 1 1 calc . . .
C3 C 0.39478(17) 0.0123(2) 0.4254(2) 0.0638(8) Uani 1 1 d . . .
H3 H 0.3872 -0.0445 0.4520 0.077 Uiso 1 1 calc . . .
C4 C 0.41646(16) 0.0888(2) 0.48210(18) 0.0577(7) Uani 1 1 d . . .
H4 H 0.4260 0.0841 0.5470 0.069 Uiso 1 1 calc . . .
C5 C 0.42379(14) 0.17314(17) 0.43993(16) 0.0442(5) Uani 1 1 d . . .
C6 C 0.38862(15) 0.12900(15) 0.19127(16) 0.0451(5) Uani 1 1 d . . .
C7 C 0.45577(16) 0.26404(19) 0.48614(15) 0.0523(6) Uani 1 1 d . . .
C10 C 0.26069(15) 0.32289(17) 0.22664(19) 0.0500(5) Uani 1 1 d . . .
C11 C 0.28226(16) 0.3641(2) 0.31671(17) 0.0545(6) Uani 1 1 d . . .
C12 C 0.33284(16) 0.44340(17) 0.31334(15) 0.0488(5) Uani 1 1 d . . .
C13 C 0.34057(14) 0.45214(15) 0.22011(15) 0.0429(5) Uani 1 1 d . . .
C14 C 0.29752(14) 0.37696(16) 0.16769(14) 0.0433(5) Uani 1 1 d . . .
C15 C 0.20520(19) 0.2395(2) 0.1963(3) 0.0830(10) Uani 1 1 d . . .
H15A H 0.1464 0.2582 0.1783 0.125 Uiso 1 1 calc R . .
H15B H 0.2138 0.1962 0.2474 0.125 Uiso 1 1 calc R . .
H15C H 0.2199 0.2107 0.1437 0.125 Uiso 1 1 calc R . .
C16 C 0.2523(3) 0.3321(3) 0.3995(3) 0.0980(14) Uani 1 1 d . . .
H16A H 0.2956 0.3443 0.4563 0.147 Uiso 1 1 calc R . .
H16B H 0.2409 0.2667 0.3943 0.147 Uiso 1 1 calc R . .
H16C H 0.2010 0.3647 0.4011 0.147 Uiso 1 1 calc R . .
C17 C 0.3678(3) 0.5092(2) 0.3930(2) 0.0878(12) Uani 1 1 d . . .
H17A H 0.3247 0.5537 0.3968 0.132 Uiso 1 1 calc R . .
H17B H 0.4165 0.5408 0.3823 0.132 Uiso 1 1 calc R . .
H17C H 0.3844 0.4751 0.4509 0.132 Uiso 1 1 calc R . .
C18 C 0.3840(2) 0.52898(19) 0.1822(2) 0.0683(8) Uani 1 1 d . . .
H18A H 0.4230 0.5033 0.1496 0.103 Uiso 1 1 calc R . .
H18B H 0.4149 0.5671 0.2331 0.103 Uiso 1 1 calc R . .
H18C H 0.3421 0.5659 0.1394 0.103 Uiso 1 1 calc R . .
C19 C 0.2907(2) 0.3617(2) 0.06511(17) 0.0696(8) Uani 1 1 d . . .
H19A H 0.2524 0.4065 0.0286 0.104 Uiso 1 1 calc R . .
H19B H 0.2694 0.3004 0.0476 0.104 Uiso 1 1 calc R . .
H19C H 0.3461 0.3683 0.0535 0.104 Uiso 1 1 calc R . .
O6 O 0.0000 0.6731(4) 0.7500 0.1302(19) Uani 1 2 d S . .
H1 H 0.017(8) 0.721(9) 0.814(7) 0.39(7) Uiso 1 1 d . . .

loop_
_atom_site_aniso_label
_atom_site_aniso_U_11
_atom_site_aniso_U_22
_atom_site_aniso_U_33
_atom_site_aniso_U_23
_atom_site_aniso_U_13
_atom_site_aniso_U_12
Ti1 0.0371(2) 0.0311(2) 0.02957(19) 0.00135(12) 0.01121(14) 0.00293(12)
O1 0.0463(12) 0.0363(11) 0.0700(15) 0.000 0.0272(11) 0.000
O2 0.0662(10) 0.0398(8) 0.0331(7) -0.0014(6) 0.0167(7) 0.0057(7)
O3 0.0573(10) 0.0476(9) 0.0360(8) -0.0060(6) 0.0010(7) 0.0049(7)
O4 0.0946(15) 0.0520(10) 0.0547(10) -0.0195(9) 0.0024(10) 0.0085(10)
O5 0.119(2) 0.1052(18) 0.0294(9) -0.0002(10) 0.0012(10) 0.0149(15)
N1 0.0356(8) 0.0390(9) 0.0354(8) 0.0055(6) 0.0086(6) 0.0013(6)
C1 0.0365(10) 0.0381(10) 0.0470(11) 0.0027(8) 0.0042(8) -0.0020(8)
C2 0.0472(13) 0.0416(12) 0.0800(18) 0.0106(12) 0.0038(12) -0.0045(9)
C3 0.0493(13) 0.0575(15) 0.083(2) 0.0361(15) 0.0144(13) 0.0006(11)
C4 0.0483(12) 0.0732(17) 0.0545(14) 0.0323(13) 0.0186(10) 0.0143(12)
C5 0.0390(10) 0.0566(13) 0.0369(10) 0.0129(9) 0.0093(8) 0.0089(9)
C6 0.0476(11) 0.0403(11) 0.0431(11) -0.0056(9) 0.0036(9) 0.0063(9)
C7 0.0552(13) 0.0665(15) 0.0310(10) 0.0008(10) 0.0032(9) 0.0135(11)
C10 0.0383(11) 0.0537(13) 0.0567(14) 0.0093(10) 0.0098(10) 0.0077(9)
C11 0.0510(13) 0.0727(16) 0.0472(12) 0.0205(11) 0.0259(10) 0.0271(12)
C12 0.0618(14) 0.0493(12) 0.0346(10) -0.0031(9) 0.0108(9) 0.0227(10)
C13 0.0518(12) 0.0384(10) 0.0379(10) 0.0050(8) 0.0102(9) 0.0117(9)
C14 0.0475(11) 0.0472(11) 0.0329(10) 0.0019(8) 0.0060(8) 0.0114(9)
C15 0.0465(15) 0.074(2) 0.119(3) 0.013(2) 0.0044(16) -0.0130(14)
C16 0.084(2) 0.150(4) 0.081(2) 0.053(2) 0.059(2) 0.048(2)
C17 0.131(3) 0.0696(19) 0.0496(15) -0.0232(14) -0.0020(17) 0.041(2)
C18 0.0800(19) 0.0453(13) 0.080(2) 0.0219(13) 0.0202(16) 0.0055(13)
C19 0.094(2) 0.0747(19) 0.0325(11) -0.0013(11) 0.0032(12) 0.0148(16)
O6 0.190(6) 0.115(4) 0.090(3) 0.000 0.045(4) 0.000

loop_
_atom_type_symbol
_atom_type_description
_atom_type_scat_dispersion_real
_atom_type_scat_dispersion_imag
_atom_type_scat_source
C C 0.0033 0.0016 'International Tables Vol C Tables 4.2.6.8 and 6.1.1.4'
H H 0.0000 0.0000 'International Tables Vol C Tables 4.2.6.8 and 6.1.1.4'
N N 0.0061 0.0033 'International Tables Vol C Tables 4.2.6.8 and 6.1.1.4'
O O 0.0106 0.0060 'International Tables Vol C Tables 4.2.6.8 and 6.1.1.4'
Ti Ti 0.2776 0.4457 'International Tables Vol C Tables 4.2.6.8 and 6.1.1.4'

loop_
_geom_angle_atom_site_label_1
_geom_angle_atom_site_label_2
_geom_angle_atom_site_label_3
_geom_angle
_geom_angle_site_symmetry_1
_geom_angle_site_symmetry_3
_geom_angle_publ_flag
O1 Ti1 O3 97.28(6) . . ?
O1 Ti1 O2 90.20(7) . . ?
O3 Ti1 O2 140.15(7) . . ?
O1 Ti1 N1 128.46(8) . . ?
O3 Ti1 N1 72.61(7) . . ?
O2 Ti1 N1 72.21(7) . . ?
O1 Ti1 C14 99.21(7) . . ?
O3 Ti1 C14 136.53(7) . . ?
O2 Ti1 C14 79.72(7) . . ?
N1 Ti1 C14 123.20(8) . . ?
O1 Ti1 C12 102.56(9) . . ?
O3 Ti1 C12 79.61(7) . . ?
O2 Ti1 C12 136.75(8) . . ?
N1 Ti1 C12 123.67(8) . . ?
C14 Ti1 C12 57.64(8) . . ?
O1 Ti1 C13 82.48(8) . . ?
O3 Ti1 C13 110.02(7) . . ?
O2 Ti1 C13 109.75(7) . . ?
N1 Ti1 C13 148.95(7) . . ?
C14 Ti1 C13 34.50(8) . . ?
C12 Ti1 C13 34.66(7) . . ?
O1 Ti1 C11 136.63(10) . . ?
O3 Ti1 C11 83.62(9) . . ?
O2 Ti1 C11 116.52(9) . . ?
N1 Ti1 C11 93.39(8) . . ?
C14 Ti1 C11 57.26(8) . . ?
C12 Ti1 C11 34.65(10) . . ?
C13 Ti1 C11 57.27(8) . . ?
O1 Ti1 C10 133.65(7) . . ?
O3 Ti1 C10 116.41(9) . . ?
O2 Ti1 C10 83.62(8) . . ?
N1 Ti1 C10 93.11(8) . . ?
C14 Ti1 C10 34.48(8) . . ?
C12 Ti1 C10 57.65(9) . . ?
C13 Ti1 C10 57.33(8) . . ?
C11 Ti1 C10 34.45(9) . . ?
O1 Ti1 Ti1 25.20(6) . 2_655 ?
O3 Ti1 Ti1 100.75(6) . 2_655 ?
O2 Ti1 Ti1 71.44(5) . 2_655 ?
N1 Ti1 Ti1 105.29(5) . 2_655 ?
C14 Ti1 Ti1 111.01(6) . 2_655 ?
C12 Ti1 Ti1 127.76(7) . 2_655 ?
C13 Ti1 Ti1 104.49(6) . 2_655 ?
C11 Ti1 Ti1 161.29(7) . 2_655 ?
C10 Ti1 Ti1 142.12(7) . 2_655 ?
Ti1 O1 Ti1 129.60(13) . 2_655 ?
C6 O2 Ti1 124.59(14) . . ?
C7 O3 Ti1 124.62(15) . . ?
C1 N1 C5 121.37(19) . . ?
C1 N1 Ti1 119.77(14) . . ?
C5 N1 Ti1 118.79(15) . . ?
N1 C1 C2 120.8(2) . . ?
N1 C1 C6 110.85(18) . . ?
C2 C1 C6 128.2(2) . . ?
C1 C2 C3 117.9(3) . . ?
C4 C3 C2 121.0(2) . . ?
C3 C4 C5 118.1(2) . . ?
N1 C5 C4 120.4(2) . . ?
N1 C5 C7 110.98(19) . . ?
C4 C5 C7 128.4(2) . . ?
O4 C6 O2 126.1(2) . . ?
O4 C6 C1 121.8(2) . . ?
O2 C6 C1 111.97(18) . . ?
O5 C7 O3 126.3(3) . . ?
O5 C7 C5 121.8(3) . . ?
O3 C7 C5 111.91(19) . . ?
C14 C10 C11 107.6(2) . . ?
C14 C10 C15 125.3(3) . . ?
C11 C10 C15 127.0(3) . . ?
C14 C10 Ti1 72.03(13) . . ?
C11 C10 Ti1 72.78(14) . . ?
C15 C10 Ti1 123.00(19) . . ?
C10 C11 C12 108.3(2) . . ?
C10 C11 C16 125.5(3) . . ?
C12 C11 C16 126.2(3) . . ?
C10 C11 Ti1 72.78(13) . . ?
C12 C11 Ti1 72.03(13) . . ?
C16 C11 Ti1 123.69(19) . . ?
C13 C12 C11 107.6(2) . . ?
C13 C12 C17 126.3(3) . . ?
C11 C12 C17 126.1(3) . . ?
C13 C12 Ti1 73.16(12) . . ?
C11 C12 Ti1 73.31(13) . . ?
C17 C12 Ti1 121.73(18) . . ?
C14 C13 C12 107.9(2) . . ?
C14 C13 C18 125.5(2) . . ?
C12 C13 C18 126.5(2) . . ?
C14 C13 Ti1 72.17(12) . . ?
C12 C13 Ti1 72.18(12) . . ?
C18 C13 Ti1 122.88(17) . . ?
C13 C14 C10 108.5(2) . . ?
C13 C14 C19 124.2(2) . . ?
C10 C14 C19 127.2(2) . . ?
C13 C14 Ti1 73.33(12) . . ?
C10 C14 Ti1 73.49(13) . . ?
C19 C14 Ti1 121.02(17) . . ?

loop_
_geom_bond_atom_site_label_1
_geom_bond_atom_site_label_2
_geom_bond_distance
_geom_bond_site_symmetry_2
_geom_bond_publ_flag
Ti1 O1 1.8051(10) . ?
Ti1 O3 2.0217(17) . ?
Ti1 O2 2.0410(16) . ?
Ti1 N1 2.1427(17) . ?
Ti1 C14 2.366(2) . ?
Ti1 C12 2.368(2) . ?
Ti1 C13 2.380(2) . ?
Ti1 C11 2.384(2) . ?
Ti1 C10 2.384(2) . ?
Ti1 Ti1 3.2666(9) 2_655 ?
O1 Ti1 1.8051(10) 2_655 ?
O2 C6 1.296(3) . ?
O3 C7 1.293(3) . ?
O4 C6 1.215(3) . ?
O5 C7 1.222(3) . ?
N1 C1 1.334(3) . ?
N1 C5 1.337(3) . ?
C1 C2 1.380(3) . ?
C1 C6 1.507(3) . ?
C2 C3 1.382(4) . ?
C3 C4 1.374(4) . ?
C4 C5 1.384(3) . ?
C5 C7 1.506(4) . ?
C10 C14 1.408(3) . ?
C10 C11 1.412(4) . ?
C10 C15 1.500(4) . ?
C11 C12 1.415(4) . ?
C11 C16 1.496(4) . ?
C12 C13 1.414(3) . ?
C12 C17 1.501(4) . ?
C13 C14 1.407(3) . ?
C13 C18 1.496(3) . ?
C14 C19 1.501(3) . ?
